data_7247531
loop_
_publ_author_name
'Chandu, Palasetty'
'Biswas, Sourabh'
'Garai, Sumit'
'Sureshkumar, Devarajulu'

_publ_section_title
;
 Diastereoselective organophotocatalytic hydrosulfonylation of
 cyclopropenes
;
_journal_issue 22
_journal_name_full 'Green Chemistry'
_journal_page_first 9086
_journal_page_last 9091
_journal_paper_doi 10.1039/D3GC03303A
_journal_volume 25
_journal_year 2023
_chemical_formula_moiety 'C24 H22 O4 S'
_chemical_formula_sum 'C24 H0.25 O4 S'
_chemical_formula_weight 384.55
_space_group_crystal_system monoclinic
_space_group_IT_number 14
_space_group_name_Hall '-P 2yn'
_space_group_name_H-M_alt 'P 1 21/n 1'
_atom_sites_solution_hydrogens geom
_atom_sites_solution_primary dual
_audit_creation_date 2023-07-31
_audit_creation_method
;
Olex2 1.3-ac4
(compiled 2019.04.23 svn.r3594 for Rigaku Oxford Diffraction, GUI svn.r5739)
;
_audit_update_record
;
2023-07-31 deposited with the CCDC.	2023-10-18 downloaded from the CCDC.
;
_cell_angle_alpha 90
_cell_angle_beta 99.8670(10)
_cell_angle_gamma 90
_cell_formula_units_Z 4
_cell_length_a 12.50680(10)
_cell_length_b 10.94440(10)
_cell_length_c 15.01980(10)
_cell_measurement_reflns_used 15826
_cell_measurement_temperature 100(5)
_cell_measurement_theta_max 68.0240
_cell_measurement_theta_min 2.9890
_cell_volume 2025.49(3)
_computing_cell_refinement 'CrysAlisPro 1.171.41.93a (Rigaku OD, 2020)'
_computing_data_collection 'CrysAlisPro 1.171.41.93a (Rigaku OD, 2020)'
_computing_data_reduction 'CrysAlisPro 1.171.41.93a (Rigaku OD, 2020)'
_computing_molecular_graphics 'Olex2 (Dolomanov et al., 2009)'
_computing_publication_material 'Olex2 (Dolomanov et al., 2009)'
_computing_structure_refinement 'ShelXL (Sheldrick, 2015)'
_computing_structure_solution 'ShelXT (Sheldrick, 2015)'
_diffrn_ambient_environment N~2~
_diffrn_ambient_temperature 100(5)
_diffrn_detector 'Hybrid Pixel Array Detector'
_diffrn_detector_area_resol_mean 10.0000
_diffrn_detector_type HyPix3000
_diffrn_measured_fraction_theta_full 0.995
_diffrn_measured_fraction_theta_max 0.993
_diffrn_measurement_details
;
List of Runs (angles in degrees, time in seconds):

  # Type    Start    End  Width  t~exp~   \w     \q     \k     \f   Frames
#--------------------------------------------------------------------------
  1  \w     83.00 164.00   0.50    0.30    --   96.67  33.00 120.00  162
  2  \w     83.00 164.00   0.50    0.30    --   96.67  33.00   0.00  162
  3  \w     83.00 164.00   0.50    0.30    --   96.67  33.00 -30.00  162
  4  \w     75.00 164.00   0.50    0.30    --   96.67  59.00-180.00  178
  5  \w    -31.00  30.00   0.50    0.20    --  -40.33  25.00   0.00  122
  6  \w    -24.00  35.00   0.50    0.20    --  -40.33  12.00  90.00  118
  7  \w    -24.00  35.00   0.50    0.20    --  -40.33  12.00  30.00  118
  8  \w     32.00  90.00   0.50    0.20    --   40.33-123.00 106.00  116
  9  \w     32.00 111.00   0.50    0.30    --   96.67-123.00 106.00  158
 10  \w     30.00 109.00   0.50    0.30    --   96.67-117.00  60.00  158
 11  \w     47.00 108.00   0.50    0.20    --   40.33-151.00 -55.00  122
 12  \w     47.00 130.00   0.50    0.30    --   96.67-151.00 -55.00  166
 13  \w     44.00 127.00   0.50    0.30    --   96.67-145.00 -90.00  166
 14  \w     30.00 109.00   0.50    0.30    --   96.67-117.00   0.00  158
 15  \w     28.00 105.00   0.50    0.30    --   96.67 -77.00  90.00  154
 16  \w     29.00  83.00   0.50    0.30    --   96.67 -68.00 150.00  108
 17  \w     30.00  57.00   0.50    0.30    --   96.67 -50.00 120.00   54
 18  \w     30.00  57.00   0.50    0.30    --   96.67 -50.00 150.00   54
 19  \w     29.00  68.00   0.50    0.30    --   96.67 -59.00  90.00   78
 20  \w     30.00  57.00   0.50    0.30    --   96.67 -50.00  90.00   54
 21  \w     29.00  83.00   0.50    0.30    --   96.67 -68.00   0.00  108
 22  \w     30.00  57.00   0.50    0.30    --   96.67 -50.00 -30.00   54
 23  \w     30.00  57.00   0.50    0.30    --   96.67 -50.00 -60.00   54
 24  \w     30.00  57.00   0.50    0.30    --   96.67 -50.00-180.00   54
 25  \w    -35.00  24.00   0.50    0.20    --   40.33 -12.00-180.00  118
 26  \w    -30.00  31.00   0.50    0.20    --   40.33 -25.00  90.00  122
 27  \w     99.00 164.00   0.50    0.30    --   96.67 117.00  30.00  130
 28  \w     96.00 163.00   0.50    0.30    --   96.67 123.00-172.00  134
 29  \w    -47.00 -15.00   0.50    0.30    --  -82.50  42.00 -30.00   64
 30  \w    -47.00 -15.00   0.50    0.30    --  -82.50  42.00   0.00   64
 31  \w    -47.00 -15.00   0.50    0.30    --  -82.50  42.00  30.00   64
 32  \w    -47.00 -15.00   0.50    0.30    --  -82.50  42.00  90.00   64
 33  \w   -149.00 -74.00   0.50    0.30    --  -82.50-123.00 106.00  150
 34  \w   -108.00 -55.00   0.50    0.20    --  -40.33-151.00 -55.00  106
 35  \w   -149.00 -55.00   0.50    0.30    --  -82.50-151.00 -55.00  188
 36  \w   -109.00 -13.00   0.50    0.20    --  -40.33 -77.00-180.00  192
 37  \w   -109.00 -13.00   0.50    0.20    --  -40.33 -77.00 -60.00  192
 38  \w   -109.00 -13.00   0.50    0.20    --  -40.33 -77.00   0.00  192
 39  \w   -109.00 -13.00   0.50    0.20    --  -40.33 -77.00 120.00  192
 40  \w   -109.00 -13.00   0.50    0.20    --  -40.33 -77.00  90.00  192
 41  \w   -109.00 -13.00   0.50    0.20    --  -40.33 -77.00 -90.00  192
 42  \w   -108.00 -17.00   0.50    0.20    --  -40.33 -64.00-150.00  182
 43  \w   -108.00 -17.00   0.50    0.20    --  -40.33 -64.00  30.00  182
 44  \w    -85.00 -11.00   0.50    0.20    --  -40.33 123.00-172.00  148
 45  \w    -96.00 -19.00   0.50    0.20    --  -40.33 138.00 -90.00  154
;
_diffrn_measurement_device 'four-circle diffractometer'
_diffrn_measurement_device_type 'SuperNova Eos'
_diffrn_measurement_method '\w scans'
_diffrn_orient_matrix_type 'CrysAlisPro convention (1999,Acta A55,543-557)'
_diffrn_orient_matrix_UB_11 -0.0149794000
_diffrn_orient_matrix_UB_12 -0.1172819000
_diffrn_orient_matrix_UB_13 -0.0574648000
_diffrn_orient_matrix_UB_21 -0.0004405000
_diffrn_orient_matrix_UB_22 0.0765639000
_diffrn_orient_matrix_UB_23 -0.0861318000
_diffrn_orient_matrix_UB_31 0.1241481000
_diffrn_orient_matrix_UB_32 -0.0138746000
_diffrn_orient_matrix_UB_33 0.0106398000
_diffrn_radiation_monochromator mirror
_diffrn_radiation_probe x-ray
_diffrn_radiation_type 'Cu K\a'
_diffrn_radiation_wavelength 1.54184
_diffrn_reflns_av_R_equivalents 0.0521
_diffrn_reflns_av_unetI/netI 0.0256
_diffrn_reflns_Laue_measured_fraction_full 0.995
_diffrn_reflns_Laue_measured_fraction_max 0.993
_diffrn_reflns_limit_h_max 15
_diffrn_reflns_limit_h_min -11
_diffrn_reflns_limit_k_max 13
_diffrn_reflns_limit_k_min -13
_diffrn_reflns_limit_l_max 17
_diffrn_reflns_limit_l_min -18
_diffrn_reflns_number 20242
_diffrn_reflns_point_group_measured_fraction_full 0.995
_diffrn_reflns_point_group_measured_fraction_max 0.993
_diffrn_reflns_theta_full 67.684
_diffrn_reflns_theta_max 68.158
_diffrn_reflns_theta_min 4.258
_diffrn_source 'micro-focus sealed X-ray tube'
_diffrn_source_type 'PhotonJet (Cu) X-ray Source'
_exptl_absorpt_coefficient_mu 1.648
_exptl_absorpt_correction_T_max 1.00000
_exptl_absorpt_correction_T_min 0.69220
_exptl_absorpt_correction_type multi-scan
_exptl_absorpt_process_details
;
CrysAlisPro 1.171.41.93a (Rigaku Oxford Diffraction, 2020)
Empirical absorption correction using spherical harmonics,
implemented in SCALE3 ABSPACK scaling algorithm.
;
_exptl_crystal_colour 'clear yellowish white'
_exptl_crystal_colour_lustre clear
_exptl_crystal_colour_modifier yellowish
_exptl_crystal_colour_primary white
_exptl_crystal_density_diffrn 1.261
_exptl_crystal_description block
_exptl_crystal_F_000 769
_exptl_crystal_size_max 0.3
_exptl_crystal_size_mid 0.2
_exptl_crystal_size_min 0.1
_refine_diff_density_max 0.448
_refine_diff_density_min -0.355
_refine_diff_density_rms 0.045
_refine_ls_extinction_coef 0.0016(2)
_refine_ls_extinction_expression Fc^*^=kFc[1+0.001xFc^2^\l^3^/sin(2\q)]^-1/4^
_refine_ls_extinction_method 'SHELXL-2018/3 (Sheldrick 2018)'
_refine_ls_goodness_of_fit_ref 1.054
_refine_ls_hydrogen_treatment constr
_refine_ls_matrix_type full
_refine_ls_number_parameters 265
_refine_ls_number_reflns 3664
_refine_ls_number_restraints 0
_refine_ls_restrained_S_all 1.054
_refine_ls_R_factor_all 0.0344
_refine_ls_R_factor_gt 0.0331
_refine_ls_shift/su_max 0.000
_refine_ls_shift/su_mean 0.000
_refine_ls_structure_factor_coef Fsqd
_refine_ls_weighting_details 'w=1/[\s^2^(Fo^2^)+(0.0509P)^2^+0.7598P] where P=(Fo^2^+2Fc^2^)/3'
_refine_ls_weighting_scheme calc
_refine_ls_wR_factor_gt 0.0907
_refine_ls_wR_factor_ref 0.0919
_reflns_Friedel_coverage 0.000
_reflns_number_gt 3462
_reflns_number_total 3664
_reflns_threshold_expression 'I > 2\s(I)'
_cod_data_source_file d3gc03303a2.cif
_cod_data_source_block pcf_08301-test1
_cod_depositor_comments 'Adding full bibliography for 7247529--7247533.cif.'
_cod_database_code 7247531
_shelx_shelxl_version_number 2018/3
_chemical_oxdiff_formula 'C O S H'
_chemical_oxdiff_usercomment 100K
_shelx_space_group_comment
;
The symmetry employed for this shelxl refinement is uniquely defined
by the following loop, which should always be used as a source of
symmetry information in preference to the above space-group names.
They are only intended as comments.
;
_shelx_estimated_absorpt_t_max 0.853
_shelx_estimated_absorpt_t_min 0.638
_diffrn_oxdiff_digest_frames
;
01cb65f4549cb38eb5c7337c83e7e7be61058602c3c
;
_reflns_odcompleteness_completeness 99.97
_reflns_odcompleteness_iscentric 1
_reflns_odcompleteness_theta 66.97
_olex2_refinement_description
;
1. Others
 Fixed Uiso: H007(0.024) H009(0.021) H00A(0.021) H00B(0.026) H00E(0.025)
 H00G(0.027) H00H(0.028) H00I(0.024) H00J(0.028) H00K(0.028) H00L(0.029)
 H00M(0.029) H00C(0.039) H00D(0.039) H00F(0.039) H00O(0.027) H00P(0.032)
 H00Q(0.033) H00R(0.033) H00N(0.052) H00S(0.052) H00T(0.052)
 Fixed X: H007(0.63092) H009(0.414665) H00A(0.31814) H00B(0.144381)
 H00E(0.112568) H00G(0.251427) H00H(0.577305) H00I(0.477182) H00J(0.589906)
 H00K(0.745194) H00L(-0.03036) H00M(0.724316) H00C(0.551482) H00D(0.54436)
 H00F(0.444643) H00O(-0.058361) H00P(0.250098) H00Q(0.57679) H00R(0.412321)
 H00N(-0.186416) H00S(-0.188732) H00T(-0.229078)
 Fixed Y: H007(0.532598) H009(0.530838) H00A(0.7696) H00B(0.435195)
 H00E(0.796737) H00G(0.681616) H00H(0.636668) H00I(0.706843) H00J(0.607744)
 H00K(0.436418) H00L(0.4351) H00M(0.473316) H00C(0.979391) H00D(1.041306)
 H00F(1.052697) H00O(0.796606) H00P(0.722545) H00Q(0.683519) H00R(0.721973)
 H00N(0.544953) H00S(0.690962) H00T(0.611099)
 Fixed Z: H007(0.732201) H009(0.664502) H00A(0.682331) H00B(0.672442)
 H00E(0.724727) H00G(0.522337) H00H(0.560645) H00I(0.912405) H00J(1.030722)
 H00K(0.850705) H00L(0.586771) H00M(1.000395) H00C(0.587501) H00D(0.682833)
 H00F(0.600843) H00O(0.633438) H00P(0.369543) H00Q(0.408999) H00R(0.312676)
 H00N(0.509043) H00S(0.514168) H00T(0.5913)
;
_olex2_submission_special_instructions 'No special instructions were received'
_oxdiff_exptl_absorpt_empirical_details
;
Empirical correction (ABSPACK) includes:
- Absorption correction using spherical harmonics
- Frame scaling
;
_oxdiff_exptl_absorpt_empirical_full_max 1.474
_oxdiff_exptl_absorpt_empirical_full_min 0.753

loop_
_space_group_symop_operation_xyz
'x, y, z'
'-x+1/2, y+1/2, -z+1/2'
'-x, -y, -z'
'x-1/2, -y-1/2, z-1/2'

loop_
_atom_site_label
_atom_site_type_symbol
_atom_site_fract_x
_atom_site_fract_y
_atom_site_fract_z
_atom_site_U_iso_or_equiv
_atom_site_adp_type
_atom_site_occupancy
_atom_site_site_symmetry_order
_atom_site_calc_flag
_atom_site_refinement_flags_posn
_atom_site_refinement_flags_adp
_atom_site_refinement_flags_occupancy
_atom_site_disorder_assembly
_atom_site_disorder_group
S001 S 0.27033(2) 0.61768(3) 0.77954(2) 0.01724(12) Uani 1 1 d . . . . .
O002 O 0.45710(8) 0.88818(8) 0.65937(6) 0.0201(2) Uani 1 1 d . . . . .
O003 O 0.30711(8) 0.49383(9) 0.79640(7) 0.0231(2) Uani 1 1 d . . . . .
O004 O 0.26181(8) 0.69631(9) 0.85502(6) 0.0229(2) Uani 1 1 d . . . . .
O005 O 0.62378(8) 0.83003(11) 0.72517(7) 0.0303(3) Uani 1 1 d . . . . .
C006 C 0.41395(11) 0.65412(12) 0.55648(9) 0.0183(3) Uani 1 1 d . . . . .
C007 C 0.62259(11) 0.54828(13) 0.79284(9) 0.0201(3) Uani 1 1 d . . . . .
H007 H 0.630920 0.532598 0.732201 0.024 Uiso 1 1 calc R . . . .
C008 C 0.47524(10) 0.69535(12) 0.73244(9) 0.0174(3) Uani 1 1 d . . . . .
C009 C 0.41457(11) 0.62087(12) 0.65313(9) 0.0175(3) Uani 1 1 d . . . . .
H009 H 0.414665 0.530838 0.664502 0.021 Uiso 1 1 calc R . . . .
C00A C 0.35133(10) 0.69317(12) 0.71135(9) 0.0172(3) Uani 1 1 d . . . . .
H00A H 0.318140 0.769600 0.682331 0.021 Uiso 1 1 calc R . . . .
C00B C 0.10216(11) 0.50782(13) 0.66601(9) 0.0214(3) Uani 1 1 d . . . . .
H00B H 0.144381 0.435195 0.672442 0.026 Uiso 1 1 calc R . . . .
C00C C 0.54223(11) 0.62890(12) 0.81029(9) 0.0179(3) Uani 1 1 d . . . . .
C00D C 0.52768(11) 0.81112(13) 0.70666(9) 0.0190(3) Uani 1 1 d . . . . .
C00E C 0.08355(11) 0.72349(13) 0.69640(9) 0.0207(3) Uani 1 1 d . . . . .
H00E H 0.112568 0.796737 0.724727 0.025 Uiso 1 1 calc R . . . .
C00F C 0.14264(11) 0.61546(12) 0.70788(9) 0.0180(3) Uani 1 1 d . . . . .
C00G C 0.31754(12) 0.68056(13) 0.49924(9) 0.0223(3) Uani 1 1 d . . . . .
H00G H 0.251427 0.681616 0.522337 0.027 Uiso 1 1 calc R . . . .
C00H C 0.51080(12) 0.65474(13) 0.52200(10) 0.0231(3) Uani 1 1 d . . . . .
H00H H 0.577305 0.636668 0.560645 0.028 Uiso 1 1 calc R . . . .
C00I C 0.53101(11) 0.65141(13) 0.89962(9) 0.0201(3) Uani 1 1 d . . . . .
H00I H 0.477182 0.706843 0.912405 0.024 Uiso 1 1 calc R . . . .
C00J C 0.59847(11) 0.59288(14) 0.97003(9) 0.0230(3) Uani 1 1 d . . . . .
H00J H 0.589906 0.607744 1.030722 0.028 Uiso 1 1 calc R . . . .
C00K C 0.69045(11) 0.49079(13) 0.86323(10) 0.0232(3) Uani 1 1 d . . . . .
H00K H 0.745194 0.436418 0.850705 0.028 Uiso 1 1 calc R . . . .
C00L C -0.00120(12) 0.50860(13) 0.61460(10) 0.0244(3) Uani 1 1 d . . . . .
H00L H -0.030360 0.435100 0.586771 0.029 Uiso 1 1 calc R . . . .
C00M C 0.67823(11) 0.51287(14) 0.95210(10) 0.0239(3) Uani 1 1 d . . . . .
H00M H 0.724316 0.473316 1.000395 0.029 Uiso 1 1 calc R . . . .
C00N C 0.50309(12) 0.99933(13) 0.63030(10) 0.0260(3) Uani 1 1 d . . . . .
H00C H 0.551482 0.979391 0.587501 0.039 Uiso 1 1 calc GR . . . .
H00D H 0.544360 1.041306 0.682833 0.039 Uiso 1 1 calc GR . . . .
H00F H 0.444643 1.052697 0.600843 0.039 Uiso 1 1 calc GR . . . .
C00O C -0.01830(11) 0.72263(14) 0.64299(10) 0.0228(3) Uani 1 1 d . . . . .
H00O H -0.058361 0.796606 0.633438 0.027 Uiso 1 1 calc R . . . .
C00P C 0.31666(13) 0.70552(14) 0.40845(10) 0.0269(3) Uani 1 1 d . . . . .
H00P H 0.250098 0.722545 0.369543 0.032 Uiso 1 1 calc R . . . .
C00Q C 0.51052(13) 0.68154(14) 0.43184(10) 0.0272(3) Uani 1 1 d . . . . .
H00Q H 0.576790 0.683519 0.408999 0.033 Uiso 1 1 calc R . . . .
C00R C 0.41289(14) 0.70553(13) 0.37486(10) 0.0274(3) Uani 1 1 d . . . . .
H00R H 0.412321 0.721973 0.312676 0.033 Uiso 1 1 calc R . . . .
C00S C -0.06313(12) 0.61528(14) 0.60300(10) 0.0236(3) Uani 1 1 d . . . . .
C00T C -0.17677(13) 0.61560(17) 0.54972(12) 0.0347(4) Uani 1 1 d . . . . .
H00N H -0.186416 0.544953 0.509043 0.052 Uiso 1 1 calc GR . . . .
H00S H -0.188732 0.690962 0.514168 0.052 Uiso 1 1 calc GR . . . .
H00T H -0.229078 0.611099 0.591300 0.052 Uiso 1 1 calc GR . . . .

loop_
_atom_site_aniso_label
_atom_site_aniso_U_11
_atom_site_aniso_U_22
_atom_site_aniso_U_33
_atom_site_aniso_U_23
_atom_site_aniso_U_13
_atom_site_aniso_U_12
S001 0.01517(19) 0.0207(2) 0.01620(19) 0.00224(12) 0.00355(13) 0.00040(12)
O002 0.0196(5) 0.0188(5) 0.0219(5) 0.0025(4) 0.0040(4) -0.0005(4)
O003 0.0201(5) 0.0240(5) 0.0250(5) 0.0073(4) 0.0037(4) 0.0022(4)
O004 0.0209(5) 0.0313(6) 0.0171(5) -0.0017(4) 0.0052(4) -0.0001(4)
O005 0.0183(5) 0.0386(6) 0.0322(6) 0.0124(5) -0.0010(4) -0.0074(5)
C006 0.0215(7) 0.0165(6) 0.0169(7) -0.0015(5) 0.0036(5) -0.0008(5)
C007 0.0182(6) 0.0228(7) 0.0198(7) -0.0013(5) 0.0044(5) -0.0016(5)
C008 0.0152(6) 0.0209(7) 0.0162(7) -0.0004(5) 0.0033(5) 0.0002(5)
C009 0.0155(6) 0.0199(7) 0.0172(7) -0.0008(5) 0.0029(5) -0.0005(5)
C00A 0.0158(6) 0.0206(7) 0.0155(6) 0.0016(5) 0.0034(5) -0.0001(5)
C00B 0.0236(7) 0.0206(7) 0.0206(7) 0.0023(6) 0.0052(5) 0.0004(5)
C00C 0.0154(6) 0.0193(7) 0.0187(7) 0.0006(5) 0.0022(5) -0.0026(5)
C00D 0.0193(7) 0.0233(7) 0.0146(6) -0.0002(5) 0.0030(5) -0.0004(5)
C00E 0.0201(7) 0.0206(7) 0.0225(7) 0.0012(6) 0.0066(5) -0.0009(5)
C00F 0.0164(7) 0.0219(7) 0.0161(7) 0.0031(5) 0.0045(5) -0.0004(5)
C00G 0.0212(7) 0.0251(7) 0.0206(7) -0.0014(6) 0.0032(5) -0.0013(6)
C00H 0.0210(7) 0.0264(7) 0.0224(7) -0.0009(6) 0.0052(6) 0.0011(6)
C00I 0.0171(7) 0.0237(7) 0.0198(7) -0.0008(6) 0.0041(5) -0.0009(5)
C00J 0.0224(7) 0.0289(7) 0.0175(7) 0.0005(6) 0.0028(5) -0.0040(6)
C00K 0.0172(7) 0.0226(7) 0.0294(8) 0.0012(6) 0.0028(6) 0.0004(5)
C00L 0.0259(8) 0.0241(7) 0.0222(7) 0.0013(6) 0.0018(6) -0.0057(6)
C00M 0.0189(7) 0.0265(7) 0.0241(7) 0.0054(6) -0.0022(5) -0.0026(6)
C00N 0.0291(8) 0.0229(7) 0.0268(8) 0.0059(6) 0.0070(6) -0.0032(6)
C00O 0.0203(7) 0.0245(7) 0.0244(7) 0.0053(6) 0.0062(6) 0.0048(6)
C00P 0.0321(8) 0.0269(8) 0.0195(7) 0.0004(6) -0.0020(6) -0.0005(6)
C00Q 0.0328(8) 0.0255(7) 0.0266(8) -0.0027(6) 0.0146(6) -0.0023(6)
C00R 0.0445(9) 0.0214(7) 0.0176(7) -0.0010(6) 0.0088(6) -0.0029(6)
C00S 0.0202(7) 0.0309(8) 0.0198(7) 0.0044(6) 0.0035(6) -0.0023(6)
C00T 0.0218(8) 0.0455(10) 0.0343(9) 0.0037(7) -0.0026(7) -0.0027(7)

loop_
_atom_type_symbol
_atom_type_description
_atom_type_scat_dispersion_real
_atom_type_scat_dispersion_imag
_atom_type_scat_source
C C 0.0181 0.0091 'International Tables Vol C Tables 4.2.6.8 and 6.1.1.4'
O O 0.0492 0.0322 'International Tables Vol C Tables 4.2.6.8 and 6.1.1.4'
S S 0.3331 0.5567 'International Tables Vol C Tables 4.2.6.8 and 6.1.1.4'
H H 0.0000 0.0000 'International Tables Vol C Tables 4.2.6.8 and 6.1.1.4'

loop_
_geom_angle_atom_site_label_1
_geom_angle_atom_site_label_2
_geom_angle_atom_site_label_3
_geom_angle
_geom_angle_site_symmetry_1
_geom_angle_site_symmetry_3
_geom_angle_publ_flag
O003 S001 O004 119.21(6) . . ?
O003 S001 C00A 110.18(6) . . ?
O003 S001 C00F 108.81(6) . . ?
O004 S001 C00A 107.71(6) . . ?
O004 S001 C00F 107.84(6) . . ?
C00A S001 C00F 101.64(6) . . ?
C00D O002 C00N 115.58(11) . . ?
C00G C006 C009 120.81(12) . . ?
C00G C006 C00H 119.11(13) . . ?
C00H C006 C009 120.05(12) . . ?
C00K C007 C00C 120.64(13) . . ?
C00A C008 C009 58.74(8) . . ?
C00C C008 C009 118.86(11) . . ?
C00C C008 C00A 124.32(11) . . ?
C00C C008 C00D 113.40(11) . . ?
C00D C008 C009 115.25(11) . . ?
C00D C008 C00A 115.49(11) . . ?
C006 C009 C008 123.00(11) . . ?
C006 C009 C00A 121.44(11) . . ?
C00A C009 C008 60.47(8) . . ?
C008 C00A S001 123.35(10) . . ?
C009 C00A S001 120.24(10) . . ?
C009 C00A C008 60.80(8) . . ?
C00L C00B C00F 118.63(13) . . ?
C007 C00C C008 118.87(12) . . ?
C00I C00C C007 119.13(13) . . ?
C00I C00C C008 121.87(12) . . ?
O002 C00D C008 113.00(11) . . ?
O005 C00D O002 123.88(13) . . ?
O005 C00D C008 123.09(12) . . ?
C00O C00E C00F 118.90(13) . . ?
C00B C00F S001 120.58(11) . . ?
C00E C00F S001 118.04(11) . . ?
C00E C00F C00B 121.37(13) . . ?
C006 C00G C00P 120.64(13) . . ?
C00Q C00H C006 120.44(14) . . ?
C00J C00I C00C 120.14(13) . . ?
C00M C00J C00I 120.37(13) . . ?
C007 C00K C00M 119.93(13) . . ?
C00B C00L C00S 121.26(13) . . ?
C00J C00M C00K 119.78(13) . . ?
C00E C00O C00S 121.21(13) . . ?
C00R C00P C00G 119.83(14) . . ?
C00H C00Q C00R 119.76(14) . . ?
C00P C00R C00Q 120.19(14) . . ?
C00L C00S C00T 121.41(14) . . ?
C00O C00S C00L 118.56(13) . . ?
C00O C00S C00T 120.03(14) . . ?

loop_
_geom_bond_atom_site_label_1
_geom_bond_atom_site_label_2
_geom_bond_distance
_geom_bond_site_symmetry_2
_geom_bond_publ_flag
S001 O003 1.4398(10) . ?
S001 O004 1.4418(10) . ?
S001 C00A 1.7645(13) . ?
S001 C00F 1.7664(14) . ?
O002 C00D 1.3342(17) . ?
O002 C00N 1.4448(16) . ?
O005 C00D 1.2042(17) . ?
C006 C009 1.4953(18) . ?
C006 C00G 1.386(2) . ?
C006 C00H 1.3965(19) . ?
C007 C00C 1.3955(19) . ?
C007 C00K 1.388(2) . ?
C008 C009 1.5328(18) . ?
C008 C00A 1.5278(18) . ?
C008 C00C 1.5041(18) . ?
C008 C00D 1.5076(19) . ?
C009 C00A 1.5010(18) . ?
C00B C00F 1.389(2) . ?
C00B C00L 1.388(2) . ?
C00C C00I 1.3946(19) . ?
C00E C00F 1.3893(19) . ?
C00E C00O 1.384(2) . ?
C00G C00P 1.389(2) . ?
C00H C00Q 1.385(2) . ?
C00I C00J 1.391(2) . ?
C00J C00M 1.388(2) . ?
C00K C00M 1.390(2) . ?
C00L C00S 1.395(2) . ?
C00O C00S 1.393(2) . ?
C00P C00R 1.382(2) . ?
C00Q C00R 1.391(2) . ?
C00S C00T 1.507(2) . ?
